data_7158599
loop_
_publ_author_name
'Chernykh, Anton V.'
'Chernykh, Alla V.'
'Radchenko, Dmytro S.'
'Chheda, Pratik Rajesh'
'Rusanov, Eduard B.'
'Grygorenko, Oleksandr O.'
'Spies, M. Ashley'
'Volochnyuk, Dmitriy M.'
'Komarov, Igor V.'

_publ_section_title
;
 A stereochemical journey around spirocyclic glutamic acid analogs
;
_journal_name_full 'Organic &amp; Biomolecular Chemistry'
_journal_paper_doi 10.1039/D2OB00146B
_journal_year 2022
_chemical_absolute_configuration ad
_chemical_formula_moiety 'C16 H26 N2 O3 S'
_chemical_formula_sum 'C16 H26 N2 O3 S'
_chemical_formula_weight 326.45
_space_group_crystal_system monoclinic
_space_group_IT_number 4
_space_group_name_Hall 'P 2yb'
_space_group_name_H-M_alt 'P 1 21 1'
_atom_sites_solution_hydrogens mixed
_audit_creation_method SHELXL-2016/4
_audit_update_record
;
2021-09-08 deposited with the CCDC.	2022-03-03 downloaded from the CCDC.
;
_cell_angle_alpha 90
_cell_angle_beta 112.311(9)
_cell_angle_gamma 90
_cell_formula_units_Z 2
_cell_length_a 9.675(2)
_cell_length_b 8.970(2)
_cell_length_c 11.079(3)
_cell_measurement_reflns_used 775
_cell_measurement_temperature 173(2)
_cell_measurement_theta_max 26.47
_cell_measurement_theta_min 3.02
_cell_volume 889.5(4)
_computing_cell_refinement 'Bruker SMART'
_computing_data_collection 'Bruker SMART'
_computing_data_reduction 'Bruker SAINT'
_computing_molecular_graphics 'Bruker SHELXTL'
_computing_publication_material 'Bruker SHELXTL'
_computing_structure_refinement 'SHELXL-2016/4 (Sheldrick, 2016)'
_computing_structure_solution 'Bruker SHELXTL'
_diffrn_ambient_temperature 173(2)
_diffrn_measured_fraction_theta_full 0.979
_diffrn_measured_fraction_theta_max 0.979
_diffrn_measurement_device_type 'CCD area detector'
_diffrn_measurement_method 'omega scans'
_diffrn_radiation_monochromator graphite
_diffrn_radiation_source 'sealed tube'
_diffrn_radiation_type MoK\a
_diffrn_radiation_wavelength 0.71073
_diffrn_reflns_av_R_equivalents 0.0261
_diffrn_reflns_av_unetI/netI 0.0283
_diffrn_reflns_Laue_measured_fraction_full 0.979
_diffrn_reflns_Laue_measured_fraction_max 0.979
_diffrn_reflns_limit_h_max 11
_diffrn_reflns_limit_h_min -11
_diffrn_reflns_limit_k_max 10
_diffrn_reflns_limit_k_min -10
_diffrn_reflns_limit_l_max 13
_diffrn_reflns_limit_l_min -12
_diffrn_reflns_number 8575
_diffrn_reflns_point_group_measured_fraction_full 0.957
_diffrn_reflns_point_group_measured_fraction_max 0.957
_diffrn_reflns_theta_full 25.045
_diffrn_reflns_theta_max 25.045
_diffrn_reflns_theta_min 1.987
_exptl_absorpt_coefficient_mu 0.195
_exptl_absorpt_correction_T_max 0.93
_exptl_absorpt_correction_T_min 0.81
_exptl_absorpt_correction_type numerical
_exptl_absorpt_process_details SADABS
_exptl_crystal_colour colourless
_exptl_crystal_density_diffrn 1.219
_exptl_crystal_description block
_exptl_crystal_F_000 352
_exptl_crystal_size_max 0.480
_exptl_crystal_size_mid 0.430
_exptl_crystal_size_min 0.380
_refine_diff_density_max 0.205
_refine_diff_density_min -0.175
_refine_diff_density_rms 0.036
_refine_ls_abs_structure_details
;
 Flack x determined using 1256 quotients [(I+)-(I-)]/[(I+)+(I-)]
 (Parsons, Flack and Wagner, Acta Cryst. B69 (2013) 249-259).
;
_refine_ls_abs_structure_Flack 0.03(3)
_refine_ls_extinction_method none
_refine_ls_goodness_of_fit_ref 1.002
_refine_ls_hydrogen_treatment mixed
_refine_ls_matrix_type full
_refine_ls_number_parameters 203
_refine_ls_number_reflns 3026
_refine_ls_number_restraints 1
_refine_ls_restrained_S_all 1.002
_refine_ls_R_factor_all 0.0331
_refine_ls_R_factor_gt 0.0310
_refine_ls_shift/su_max 0.007
_refine_ls_shift/su_mean 0.001
_refine_ls_structure_factor_coef Fsqd
_refine_ls_weighting_details 'w=1/[\s^2^(Fo^2^)+(0.0467P)^2^+0.2200P] where P=(Fo^2^+2Fc^2^)/3'
_refine_ls_weighting_scheme calc
_refine_ls_wR_factor_gt 0.0784
_refine_ls_wR_factor_ref 0.0799
_reflns_Friedel_coverage 0.826
_reflns_Friedel_fraction_full 0.931
_reflns_Friedel_fraction_max 0.931
_reflns_number_gt 2903
_reflns_number_total 3026
_reflns_threshold_expression 'I > 2\s(I)'
_cod_data_source_file d2ob00146b2.cif
_cod_data_source_block xray44[51a]
_cod_original_sg_symbol_H-M 'P 21'
_cod_database_code 7158599
_shelx_shelxl_version_number 2016/4
_shelx_space_group_comment
;
The symmetry employed for this shelxl refinement is uniquely defined
by the following loop, which should always be used as a source of
symmetry information in preference to the above space-group names.
They are only intended as comments.
;
_shelx_estimated_absorpt_t_min 0.912
_shelx_estimated_absorpt_t_max 0.929

loop_
_space_group_symop_operation_xyz
'x, y, z'
'-x, y+1/2, -z'

loop_
_atom_site_label
_atom_site_type_symbol
_atom_site_fract_x
_atom_site_fract_y
_atom_site_fract_z
_atom_site_U_iso_or_equiv
_atom_site_adp_type
_atom_site_occupancy
_atom_site_site_symmetry_order
_atom_site_calc_flag
_atom_site_refinement_flags_posn
_atom_site_refinement_flags_adp
_atom_site_refinement_flags_occupancy
_atom_site_disorder_assembly
_atom_site_disorder_group
S1 S 0.40402(7) 0.64439(7) 0.57613(6) 0.02454(17) Uani 1 1 d . . . . .
O1 O 0.8375(3) 0.9234(3) 1.1682(3) 0.0551(7) Uani 1 1 d . . . . .
O2 O 0.6678(3) 0.7450(3) 1.0838(2) 0.0493(6) Uani 1 1 d . . . . .
O3 O 0.4197(2) 0.5913(2) 0.4546(2) 0.0347(5) Uani 1 1 d . . . . .
N1 N 0.5090(3) 0.7956(3) 0.6378(2) 0.0256(5) Uani 1 1 d . . . . .
N2 N 0.8103(3) 0.7579(3) 0.5466(3) 0.0406(6) Uani 1 1 d . . . . .
C1 C 0.6684(3) 0.7693(3) 0.7063(3) 0.0238(6) Uani 1 1 d . . . . .
C2 C 0.7161(3) 0.6361(3) 0.8020(2) 0.0268(6) Uani 1 1 d . . . . .
H2A H 0.638412 0.603478 0.834185 0.032 Uiso 1 1 calc R U . . .
H2B H 0.756300 0.550407 0.769336 0.032 Uiso 1 1 calc R U . . .
C3 C 0.8368(3) 0.7359(3) 0.8980(3) 0.0269(6) Uani 1 1 d . . . . .
C4 C 0.7483(3) 0.8734(3) 0.8246(3) 0.0273(6) Uani 1 1 d . . . . .
H4A H 0.810993 0.951245 0.807403 0.033 Uiso 1 1 calc R U . . .
H4B H 0.680979 0.916632 0.863921 0.033 Uiso 1 1 calc R U . . .
C5 C 1.0032(3) 0.7328(3) 0.9155(3) 0.0337(7) Uani 1 1 d . . . . .
H5A H 1.039843 0.632832 0.903886 0.040 Uiso 1 1 calc R U . . .
H5B H 1.030189 0.808761 0.863360 0.040 Uiso 1 1 calc R U . . .
C6 C 1.0430(3) 0.7772(4) 1.0593(3) 0.0366(7) Uani 1 1 d . . . . .
H6A H 1.126795 0.719299 1.121781 0.044 Uiso 1 1 calc R U . . .
H6B H 1.058837 0.885612 1.075665 0.044 Uiso 1 1 calc R U . . .
C7 C 0.8884(3) 0.7231(3) 1.0485(3) 0.0312(7) Uani 1 1 d . . . . .
H7 H 0.893498 0.615878 1.074609 0.037 Uiso 1 1 calc R U . . .
C8 C 0.8000(3) 0.8101(3) 1.1100(3) 0.0318(7) Uani 1 1 d . . . . .
C9 C 0.5579(4) 0.8178(4) 1.1268(4) 0.0480(9) Uani 1 1 d . . . . .
H9 H 0.591838 0.920920 1.158791 0.058 Uiso 1 1 calc R U . . .
C10 C 0.5480(6) 0.7254(8) 1.2344(4) 0.0920(18) Uani 1 1 d . . . . .
H10A H 0.475691 0.769934 1.266175 0.138 Uiso 1 1 calc R U . . .
H10B H 0.515517 0.624469 1.202179 0.138 Uiso 1 1 calc R U . . .
H10C H 0.646271 0.720760 1.305761 0.138 Uiso 1 1 calc R U . . .
C11 C 0.4151(5) 0.8239(7) 1.0123(4) 0.0774(15) Uani 1 1 d . . . . .
H11A H 0.338752 0.871844 1.037127 0.116 Uiso 1 1 calc R U . . .
H11B H 0.428862 0.881343 0.942482 0.116 Uiso 1 1 calc R U . . .
H11C H 0.383080 0.722403 0.981510 0.116 Uiso 1 1 calc R U . . .
C12 C 0.7480(3) 0.7647(3) 0.6162(3) 0.0289(6) Uani 1 1 d . . . . .
C13 C 0.2212(3) 0.7390(3) 0.5267(3) 0.0266(6) Uani 1 1 d . . . . .
C14 C 0.2133(4) 0.8654(4) 0.4329(3) 0.0401(8) Uani 1 1 d . . . . .
H14A H 0.286982 0.941945 0.478331 0.060 Uiso 1 1 calc R U . . .
H14B H 0.234877 0.826634 0.359191 0.060 Uiso 1 1 calc R U . . .
H14C H 0.112986 0.909149 0.400661 0.060 Uiso 1 1 calc R U . . .
C15 C 0.1080(3) 0.6187(4) 0.4587(3) 0.0391(8) Uani 1 1 d . . . . .
H15A H 0.114689 0.538204 0.520491 0.059 Uiso 1 1 calc R U . . .
H15B H 0.007259 0.661312 0.426587 0.059 Uiso 1 1 calc R U . . .
H15C H 0.129150 0.578797 0.385117 0.059 Uiso 1 1 calc R U . . .
C16 C 0.2023(4) 0.7923(4) 0.6499(3) 0.0414(8) Uani 1 1 d . . . . .
H16A H 0.208266 0.706843 0.706740 0.062 Uiso 1 1 calc R U . . .
H16B H 0.281677 0.863569 0.695764 0.062 Uiso 1 1 calc R U . . .
H16C H 0.104838 0.840823 0.626447 0.062 Uiso 1 1 calc R U . . .
H1N H 0.496(3) 0.862(4) 0.581(3) 0.024(8) Uiso 1 1 d . . . . .

loop_
_atom_site_aniso_label
_atom_site_aniso_U_11
_atom_site_aniso_U_22
_atom_site_aniso_U_33
_atom_site_aniso_U_23
_atom_site_aniso_U_13
_atom_site_aniso_U_12
S1 0.0228(3) 0.0210(3) 0.0326(3) 0.0010(3) 0.0136(2) -0.0003(3)
O1 0.0505(15) 0.0504(15) 0.0735(17) -0.0320(14) 0.0337(14) -0.0206(12)
O2 0.0481(14) 0.0502(14) 0.0660(15) -0.0262(13) 0.0400(12) -0.0209(12)
O3 0.0325(11) 0.0333(11) 0.0465(12) -0.0101(9) 0.0244(9) -0.0027(8)
N1 0.0238(12) 0.0236(12) 0.0303(12) 0.0033(10) 0.0112(10) 0.0002(9)
N2 0.0427(16) 0.0400(15) 0.0523(16) -0.0049(13) 0.0328(14) -0.0037(13)
C1 0.0230(13) 0.0213(13) 0.0301(13) 0.0007(10) 0.0133(11) -0.0013(10)
C2 0.0263(12) 0.0237(13) 0.0304(13) -0.0015(13) 0.0106(10) -0.0006(13)
C3 0.0278(14) 0.0247(14) 0.0292(14) -0.0031(11) 0.0120(11) -0.0029(11)
C4 0.0267(15) 0.0247(14) 0.0339(15) -0.0028(11) 0.0153(12) -0.0018(11)
C5 0.0271(15) 0.0350(17) 0.0400(16) -0.0038(13) 0.0139(13) -0.0006(12)
C6 0.0268(15) 0.0399(17) 0.0376(15) -0.0046(13) 0.0061(12) -0.0021(13)
C7 0.0313(15) 0.0291(15) 0.0299(14) -0.0011(12) 0.0077(12) -0.0005(12)
C8 0.0366(16) 0.0315(15) 0.0279(14) 0.0001(12) 0.0129(12) -0.0057(13)
C9 0.050(2) 0.051(2) 0.060(2) -0.0258(17) 0.0400(18) -0.0213(17)
C10 0.086(3) 0.153(5) 0.056(3) 0.023(3) 0.048(3) 0.015(4)
C11 0.072(3) 0.106(4) 0.059(2) 0.002(3) 0.030(2) 0.035(3)
C12 0.0270(14) 0.0240(14) 0.0361(15) -0.0028(12) 0.0125(13) -0.0041(12)
C13 0.0203(13) 0.0282(14) 0.0331(14) -0.0032(12) 0.0122(11) 0.0020(11)
C14 0.0316(17) 0.0373(18) 0.0445(17) 0.0093(14) 0.0069(14) 0.0047(13)
C15 0.0247(14) 0.038(2) 0.0555(19) -0.0103(15) 0.0163(13) -0.0049(13)
C16 0.0319(16) 0.055(2) 0.0420(17) -0.0137(15) 0.0197(14) 0.0021(15)

loop_
_atom_type_symbol
_atom_type_description
_atom_type_scat_dispersion_real
_atom_type_scat_dispersion_imag
_atom_type_scat_source
C C 0.0033 0.0016 'International Tables Vol C Tables 4.2.6.8 and 6.1.1.4'
H H 0.0000 0.0000 'International Tables Vol C Tables 4.2.6.8 and 6.1.1.4'
N N 0.0061 0.0033 'International Tables Vol C Tables 4.2.6.8 and 6.1.1.4'
O O 0.0106 0.0060 'International Tables Vol C Tables 4.2.6.8 and 6.1.1.4'
S S 0.1246 0.1234 'International Tables Vol C Tables 4.2.6.8 and 6.1.1.4'

loop_
_geom_angle_atom_site_label_1
_geom_angle_atom_site_label_2
_geom_angle_atom_site_label_3
_geom_angle
_geom_angle_site_symmetry_1
_geom_angle_site_symmetry_3
_geom_angle_publ_flag
O3 S1 N1 111.89(12) . . ?
O3 S1 C13 107.06(12) . . ?
N1 S1 C13 96.50(12) . . ?
C8 O2 C9 119.1(2) . . ?
C1 N1 S1 116.05(18) . . ?
N1 C1 C12 111.9(2) . . ?
N1 C1 C2 117.6(2) . . ?
C12 C1 C2 110.2(2) . . ?
N1 C1 C4 115.6(2) . . ?
C12 C1 C4 111.5(2) . . ?
C2 C1 C4 87.86(19) . . ?
C3 C2 C1 88.6(2) . . ?
C2 C3 C4 88.7(2) . . ?
C2 C3 C5 123.9(2) . . ?
C4 C3 C5 115.0(2) . . ?
C2 C3 C7 123.4(2) . . ?
C4 C3 C7 120.8(2) . . ?
C5 C3 C7 88.2(2) . . ?
C3 C4 C1 87.9(2) . . ?
C6 C5 C3 88.0(2) . . ?
C7 C6 C5 89.1(2) . . ?
C8 C7 C6 120.5(3) . . ?
C8 C7 C3 116.3(2) . . ?
C6 C7 C3 88.1(2) . . ?
O1 C8 O2 124.4(3) . . ?
O1 C8 C7 125.8(3) . . ?
O2 C8 C7 109.8(3) . . ?
O2 C9 C11 107.0(3) . . ?
O2 C9 C10 106.6(4) . . ?
C11 C9 C10 112.6(4) . . ?
N2 C12 C1 178.5(3) . . ?
C14 C13 C15 110.6(2) . . ?
C14 C13 C16 112.8(3) . . ?
C15 C13 C16 111.0(2) . . ?
C14 C13 S1 109.8(2) . . ?
C15 C13 S1 104.45(19) . . ?
C16 C13 S1 107.80(18) . . ?

loop_
_geom_bond_atom_site_label_1
_geom_bond_atom_site_label_2
_geom_bond_distance
_geom_bond_site_symmetry_2
_geom_bond_publ_flag
S1 O3 1.489(2) . ?
S1 N1 1.677(2) . ?
S1 C13 1.847(3) . ?
O1 C8 1.184(4) . ?
O2 C8 1.334(4) . ?
O2 C9 1.473(4) . ?
N1 C1 1.456(3) . ?
N2 C12 1.147(4) . ?
C1 C12 1.475(4) . ?
C1 C2 1.547(4) . ?
C1 C4 1.555(4) . ?
C2 C3 1.534(4) . ?
C3 C4 1.545(4) . ?
C3 C5 1.548(4) . ?
C3 C7 1.552(4) . ?
C5 C6 1.543(4) . ?
C6 C7 1.534(4) . ?
C7 C8 1.500(4) . ?
C9 C11 1.480(6) . ?
C9 C10 1.485(6) . ?
C13 C14 1.520(4) . ?
C13 C15 1.518(4) . ?
C13 C16 1.521(4) . ?
